data_2235131
loop_
_publ_author_name
'Kantar, Esen Nur'
'K\"oysal, Yavuz'
'G\"um\"u\,s, S\"umeyye'
'A\(gar, Erbil'
'Soylu, Mustafa Serkan'

_publ_section_title
;
 5-Diethylamino-2-[(<i>E</i>)-(2,4-dimethoxyphenyl)iminomethyl]phenol
;
_journal_coeditor_code LD2055
_journal_issue 6
_journal_name_full 'Acta Crystallographica Section E'
_journal_page_first o1587
_journal_paper_doi 10.1107/S160053681201882X
_journal_volume 68
_journal_year 2012
_chemical_formula_iupac 'C19 H24 N2 O3'
_chemical_formula_moiety 'C19 H24 N2 O3'
_chemical_formula_sum 'C19 H24 N2 O3'
_chemical_formula_weight 328.40
_chemical_name_systematic
;
5-Diethylamino-2-[(<i>E</i>)-(2,4-dimethoxyphenyl)iminomethyl]phenol
;
_space_group_IT_number 14
_symmetry_cell_setting monoclinic
_symmetry_space_group_name_Hall '-P 2ybc'
_symmetry_space_group_name_H-M 'P 1 21/c 1'
_atom_sites_solution_hydrogens geom
_atom_sites_solution_primary direct
_atom_sites_solution_secondary difmap
_audit_creation_method SHELXL-97
_cell_angle_alpha 90.00
_cell_angle_beta 91.742(7)
_cell_angle_gamma 90.00
_cell_formula_units_Z 4
_cell_length_a 7.2028(3)
_cell_length_b 9.4423(5)
_cell_length_c 26.050(2)
_cell_measurement_reflns_used 1690
_cell_measurement_temperature 293(2)
_cell_measurement_theta_max 29.0294
_cell_measurement_theta_min 3.1815
_cell_volume 1770.87(18)
_computing_cell_refinement 'CrysAlis PRO (Oxford Diffraction, 2007)'
_computing_data_collection 'CrysAlis PRO (Oxford Diffraction, 2007)'
_computing_data_reduction 'CrysAlis PRO (Oxford Diffraction, 2007)'
_computing_molecular_graphics 'ORTEP-3 for Windows (Farrugia, 1997)'
_computing_publication_material 'WinGX (Farrugia, 1999)'
_computing_structure_refinement 'SHELXL97 (Sheldrick, 2008)'
_computing_structure_solution 'SHELXS97 (Sheldrick, 2008)'
_diffrn_ambient_temperature 293(2)
_diffrn_detector_area_resol_mean 16.0454
_diffrn_measured_fraction_theta_full 0.998
_diffrn_measured_fraction_theta_max 0.877
_diffrn_measurement_device_type 'Oxford Diffraction SuperNova (single source at offset) Eos'
_diffrn_measurement_method '\w scans'
_diffrn_radiation_monochromator mirror
_diffrn_radiation_source 'SuperNova (Mo) X-ray Source'
_diffrn_radiation_type MoK\a
_diffrn_radiation_wavelength 0.71073
_diffrn_reflns_av_R_equivalents 0.0362
_diffrn_reflns_av_sigmaI/netI 0.0683
_diffrn_reflns_limit_h_max 9
_diffrn_reflns_limit_h_min -7
_diffrn_reflns_limit_k_max 11
_diffrn_reflns_limit_k_min -9
_diffrn_reflns_limit_l_max 33
_diffrn_reflns_limit_l_min -35
_diffrn_reflns_number 8031
_diffrn_reflns_theta_full 25.00
_diffrn_reflns_theta_max 29.10
_diffrn_reflns_theta_min 3.19
_exptl_absorpt_coefficient_mu 0.084
_exptl_absorpt_correction_T_max 1.00000
_exptl_absorpt_correction_T_min 0.93310
_exptl_absorpt_correction_type multi-scan
_exptl_absorpt_process_details '(CrysAlis PRO; Oxford Diffraction, 2007)'
_exptl_crystal_colour orange
_exptl_crystal_density_diffrn 1.232
_exptl_crystal_density_method 'not measured'
_exptl_crystal_description block
_exptl_crystal_F_000 704
_exptl_crystal_size_max 0.22
_exptl_crystal_size_mid 0.15
_exptl_crystal_size_min 0.10
_refine_diff_density_max 0.163
_refine_diff_density_min -0.150
_refine_ls_extinction_coef 0.0031(6)
_refine_ls_extinction_expression Fc^*^=kFc[1+0.001xFc^2^\l^3^/sin(2\q)]^-1/4^
_refine_ls_extinction_method 'SHELXL97 (Sheldrick, 2008)'
_refine_ls_goodness_of_fit_ref 1.060
_refine_ls_hydrogen_treatment mixed
_refine_ls_matrix_type full
_refine_ls_number_parameters 226
_refine_ls_number_reflns 4165
_refine_ls_number_restraints 1
_refine_ls_restrained_S_all 1.061
_refine_ls_R_factor_all 0.1439
_refine_ls_R_factor_gt 0.0644
_refine_ls_shift/su_max 0.000
_refine_ls_shift/su_mean 0.000
_refine_ls_structure_factor_coef Fsqd
_refine_ls_weighting_details 'calc w=1/[\s^2^(Fo^2^)+(0.0373P)^2^+0.4437P] where P=(Fo^2^+2Fc^2^)/3'
_refine_ls_weighting_scheme calc
_refine_ls_wR_factor_gt 0.1199
_refine_ls_wR_factor_ref 0.1642
_reflns_number_gt 1959
_reflns_number_total 4165
_reflns_threshold_expression I>2sigma(I)
_cod_data_source_file ld2055.cif
_cod_data_source_block I
_cod_original_cell_volume 1770.9(2)
_cod_original_sg_symbol_H-M 'P 21/c'
_cod_database_code 2235131
_cod_database_fobs_code 2235131

loop_
_symmetry_equiv_pos_as_xyz
'x, y, z'
'-x, y+1/2, -z+1/2'
'-x, -y, -z'
'x, -y-1/2, z-1/2'

loop_
_atom_site_type_symbol
_atom_site_label
_atom_site_fract_x
_atom_site_fract_y
_atom_site_fract_z
_atom_site_U_iso_or_equiv
_atom_site_adp_type
_atom_site_calc_flag
_atom_site_refinement_flags
_atom_site_occupancy
_atom_site_symmetry_multiplicity
O O1 0.3547(3) 0.5391(2) 0.37257(9) 0.0640(6) Uani d D 1 1
N N1 0.3519(3) 0.2811(2) 0.40463(9) 0.0529(6) Uani d . 1 1
O O3 0.7902(3) -0.1820(2) 0.46150(9) 0.0732(7) Uani d . 1 1
C C13 -0.1045(4) 0.6216(3) 0.31791(10) 0.0455(6) Uani d . 1 1
C C14 0.0834(3) 0.6313(3) 0.33320(10) 0.0490(7) Uani d . 1 1
H H14 0.1488 0.7136 0.3260 0.059 Uiso calc R 1 1
O O2 0.6402(3) 0.3076(2) 0.47090(8) 0.0650(6) Uani d . 1 1
C C12 -0.1986(4) 0.4935(3) 0.32942(11) 0.0521(7) Uani d . 1 1
H H12 -0.3229 0.4830 0.3195 0.062 Uiso calc R 1 1
C C10 0.0799(4) 0.3947(3) 0.37000(10) 0.0458(6) Uani d . 1 1
N N2 -0.1934(3) 0.7311(2) 0.29284(9) 0.0555(6) Uani d . 1 1
C C15 0.1737(4) 0.5215(3) 0.35868(10) 0.0469(7) Uani d . 1 1
C C11 -0.1092(4) 0.3860(3) 0.35480(10) 0.0502(7) Uani d . 1 1
H H11 -0.1751 0.3043 0.3623 0.060 Uiso calc R 1 1
C C9 0.1748(4) 0.2768(3) 0.39315(10) 0.0505(7) Uani d . 1 1
H H9 0.1083 0.1950 0.4002 0.061 Uiso calc R 1 1
C C7 0.7176(4) 0.0578(3) 0.46522(11) 0.0552(8) Uani d . 1 1
H H7 0.8223 0.0689 0.4866 0.066 Uiso calc R 1 1
C C5 0.4521(4) 0.1580(3) 0.41991(10) 0.0491(7) Uani d . 1 1
C C16 -0.3951(4) 0.7321(3) 0.28369(12) 0.0628(8) Uani d . 1 1
H H16A -0.4404 0.8283 0.2871 0.075 Uiso calc R 1 1
H H16B -0.4527 0.6749 0.3097 0.075 Uiso calc R 1 1
C C2 0.6713(4) -0.0755(3) 0.44630(11) 0.0550(7) Uani d . 1 1
C C4 0.4107(4) 0.0244(3) 0.40130(11) 0.0559(8) Uani d . 1 1
H H4 0.3081 0.0130 0.3791 0.067 Uiso calc R 1 1
C C6 0.6091(4) 0.1742(3) 0.45242(10) 0.0505(7) Uani d . 1 1
C C3 0.5170(4) -0.0937(3) 0.41452(11) 0.0566(8) Uani d . 1 1
H H3 0.4846 -0.1830 0.4022 0.068 Uiso calc R 1 1
C C18 -0.0953(4) 0.8577(3) 0.27682(12) 0.0652(9) Uani d . 1 1
H H18A -0.1594 0.8975 0.2469 0.078 Uiso calc R 1 1
H H18B 0.0288 0.8314 0.2669 0.078 Uiso calc R 1 1
C C8 0.7964(4) 0.3284(3) 0.50488(13) 0.0752(10) Uani d . 1 1
H H8A 0.9086 0.3126 0.4867 0.113 Uiso calc R 1 1
H H8B 0.7905 0.2631 0.5330 0.113 Uiso calc R 1 1
H H8C 0.7954 0.4236 0.5178 0.113 Uiso calc R 1 1
C C17 -0.4527(5) 0.6764(4) 0.23138(14) 0.1018(13) Uani d . 1 1
H H17A -0.3987 0.7341 0.2054 0.153 Uiso calc R 1 1
H H17B -0.5856 0.6790 0.2274 0.153 Uiso calc R 1 1
H H17C -0.4103 0.5805 0.2280 0.153 Uiso calc R 1 1
C C19 -0.0808(5) 0.9695(3) 0.31823(14) 0.0801(11) Uani d . 1 1
H H19A -0.0146 1.0500 0.3056 0.120 Uiso calc R 1 1
H H19B -0.0154 0.9316 0.3478 0.120 Uiso calc R 1 1
H H19C -0.2031 0.9981 0.3276 0.120 Uiso calc R 1 1
C C1 0.7411(5) -0.3221(3) 0.44663(14) 0.0798(11) Uani d . 1 1
H H1A 0.7206 -0.3257 0.4101 0.120 Uiso calc R 1 1
H H1B 0.6296 -0.3496 0.4633 0.120 Uiso calc R 1 1
H H1C 0.8399 -0.3857 0.4565 0.120 Uiso calc R 1 1
H H1 0.388(5) 0.462(3) 0.3860(14) 0.114(15) Uiso d D 1 1

loop_
_atom_site_aniso_label
_atom_site_aniso_U_11
_atom_site_aniso_U_22
_atom_site_aniso_U_33
_atom_site_aniso_U_12
_atom_site_aniso_U_13
_atom_site_aniso_U_23
O1 0.0442(12) 0.0605(14) 0.0867(17) -0.0032(10) -0.0064(11) 0.0111(12)
N1 0.0546(14) 0.0542(15) 0.0494(14) 0.0062(11) -0.0060(12) 0.0042(11)
O3 0.0689(14) 0.0558(13) 0.0934(17) 0.0147(11) -0.0204(13) -0.0056(11)
C13 0.0443(15) 0.0474(16) 0.0449(16) 0.0009(12) 0.0014(13) 0.0003(12)
C14 0.0436(15) 0.0456(16) 0.0580(17) -0.0044(12) 0.0028(13) 0.0070(13)
O2 0.0654(13) 0.0550(13) 0.0735(15) 0.0015(10) -0.0157(12) -0.0042(10)
C12 0.0437(15) 0.0492(17) 0.0631(19) -0.0033(13) -0.0024(14) -0.0031(14)
C10 0.0467(15) 0.0437(15) 0.0470(16) 0.0012(12) 0.0017(13) 0.0017(12)
N2 0.0472(13) 0.0534(15) 0.0654(16) -0.0001(11) -0.0068(12) 0.0108(12)
C15 0.0406(15) 0.0517(17) 0.0486(16) -0.0010(13) 0.0019(12) 0.0009(13)
C11 0.0457(15) 0.0483(16) 0.0568(18) -0.0046(13) 0.0029(14) 0.0003(13)
C9 0.0490(16) 0.0515(17) 0.0509(17) -0.0007(13) 0.0031(14) 0.0018(13)
C7 0.0530(17) 0.0609(19) 0.0510(18) 0.0062(15) -0.0087(14) -0.0018(14)
C5 0.0474(16) 0.0502(17) 0.0493(17) 0.0055(13) -0.0031(13) 0.0036(13)
C16 0.0574(19) 0.0621(19) 0.068(2) 0.0029(15) -0.0073(16) 0.0068(16)
C2 0.0499(17) 0.0593(19) 0.0557(18) 0.0098(14) -0.0001(14) 0.0012(14)
C4 0.0554(18) 0.0647(19) 0.0470(17) 0.0034(15) -0.0088(14) 0.0001(14)
C6 0.0524(16) 0.0502(17) 0.0487(17) 0.0023(14) -0.0002(14) 0.0012(13)
C3 0.0610(18) 0.0526(17) 0.0556(18) 0.0064(15) -0.0049(15) -0.0051(14)
C18 0.065(2) 0.0584(19) 0.072(2) -0.0051(16) -0.0003(17) 0.0217(16)
C8 0.073(2) 0.072(2) 0.080(2) -0.0082(18) -0.021(2) -0.0065(18)
C17 0.102(3) 0.118(3) 0.084(3) -0.020(3) -0.024(2) -0.003(2)
C19 0.077(2) 0.060(2) 0.102(3) -0.0080(18) -0.012(2) 0.0009(19)
C1 0.078(2) 0.060(2) 0.101(3) 0.0154(18) -0.006(2) -0.0072(19)

loop_
_atom_type_symbol
_atom_type_description
_atom_type_scat_dispersion_real
_atom_type_scat_dispersion_imag
_atom_type_scat_source
C C 0.0033 0.0016 'International Tables Vol C Tables 4.2.6.8 and 6.1.1.4'
H H 0.0000 0.0000 'International Tables Vol C Tables 4.2.6.8 and 6.1.1.4'
N N 0.0061 0.0033 'International Tables Vol C Tables 4.2.6.8 and 6.1.1.4'
O O 0.0106 0.0060 'International Tables Vol C Tables 4.2.6.8 and 6.1.1.4'

loop_
_geom_angle_atom_site_label_1
_geom_angle_atom_site_label_2
_geom_angle_atom_site_label_3
_geom_angle
C15 O1 H1 105(3)
C9 N1 C5 121.7(2)
C2 O3 C1 117.1(2)
N2 C13 C14 121.2(2)
N2 C13 C12 121.5(2)
C14 C13 C12 117.3(2)
C15 C14 C13 121.5(2)
C15 C14 H14 119.2
C13 C14 H14 119.2
C6 O2 C8 117.7(2)
C11 C12 C13 121.0(2)
C11 C12 H12 119.5
C13 C12 H12 119.5
C11 C10 C15 117.1(2)
C11 C10 C9 121.2(2)
C15 C10 C9 121.6(2)
C13 N2 C18 122.2(2)
C13 N2 C16 121.9(2)
C18 N2 C16 115.8(2)
O1 C15 C14 118.2(2)
O1 C15 C10 120.8(2)
C14 C15 C10 121.0(2)
C12 C11 C10 122.1(3)
C12 C11 H11 119.0
C10 C11 H11 119.0
N1 C9 C10 121.6(3)
N1 C9 H9 119.2
C10 C9 H9 119.2
C6 C7 C2 120.4(3)
C6 C7 H7 119.8
C2 C7 H7 119.8
C4 C5 C6 118.3(2)
C4 C5 N1 123.2(2)
C6 C5 N1 118.3(2)
N2 C16 C17 112.9(3)
N2 C16 H16A 109.0
C17 C16 H16A 109.0
N2 C16 H16B 109.0
C17 C16 H16B 109.0
H16A C16 H16B 107.8
O3 C2 C3 124.6(3)
O3 C2 C7 114.9(2)
C3 C2 C7 120.5(3)
C5 C4 C3 122.3(3)
C5 C4 H4 118.8
C3 C4 H4 118.8
O2 C6 C7 124.2(2)
O2 C6 C5 115.8(2)
C7 C6 C5 119.9(2)
C2 C3 C4 118.6(3)
C2 C3 H3 120.7
C4 C3 H3 120.7
N2 C18 C19 113.1(3)
N2 C18 H18A 109.0
C19 C18 H18A 109.0
N2 C18 H18B 109.0
C19 C18 H18B 109.0
H18A C18 H18B 107.8
O2 C8 H8A 109.5
O2 C8 H8B 109.5
H8A C8 H8B 109.5
O2 C8 H8C 109.5
H8A C8 H8C 109.5
H8B C8 H8C 109.5
C16 C17 H17A 109.5
C16 C17 H17B 109.5
H17A C17 H17B 109.5
C16 C17 H17C 109.5
H17A C17 H17C 109.5
H17B C17 H17C 109.5
C18 C19 H19A 109.5
C18 C19 H19B 109.5
H19A C19 H19B 109.5
C18 C19 H19C 109.5
H19A C19 H19C 109.5
H19B C19 H19C 109.5
O3 C1 H1A 109.5
O3 C1 H1B 109.5
H1A C1 H1B 109.5
O3 C1 H1C 109.5
H1A C1 H1C 109.5
H1B C1 H1C 109.5

loop_
_geom_bond_atom_site_label_1
_geom_bond_atom_site_label_2
_geom_bond_distance
O1 C15 1.352(3)
O1 H1 0.843(18)
N1 C9 1.302(3)
N1 C5 1.418(3)
O3 C2 1.371(3)
O3 C1 1.420(3)
C13 N2 1.372(3)
C13 C14 1.403(3)
C13 C12 1.423(3)
C14 C15 1.383(3)
C14 H14 0.9300
O2 C6 1.365(3)
O2 C8 1.424(3)
C12 C11 1.362(3)
C12 H12 0.9300
C10 C11 1.410(3)
C10 C15 1.410(3)
C10 C9 1.430(3)
N2 C18 1.456(3)
N2 C16 1.465(3)
C11 H11 0.9300
C9 H9 0.9300
C7 C6 1.384(3)
C7 C2 1.389(4)
C7 H7 0.9300
C5 C4 1.381(4)
C5 C6 1.401(3)
C16 C17 1.507(4)
C16 H16A 0.9700
C16 H16B 0.9700
C2 C3 1.376(4)
C4 C3 1.390(3)
C4 H4 0.9300
C3 H3 0.9300
C18 C19 1.511(4)
C18 H18A 0.9700
C18 H18B 0.9700
C8 H8A 0.9600
C8 H8B 0.9600
C8 H8C 0.9600
C17 H17A 0.9600
C17 H17B 0.9600
C17 H17C 0.9600
C19 H19A 0.9600
C19 H19B 0.9600
C19 H19C 0.9600
C1 H1A 0.9600
C1 H1B 0.9600
C1 H1C 0.9600

loop_
_geom_hbond_atom_site_label_D
_geom_hbond_atom_site_label_H
_geom_hbond_atom_site_label_A
_geom_hbond_site_symmetry_A
_geom_hbond_distance_DH
_geom_hbond_distance_HA
_geom_hbond_distance_DA
_geom_hbond_angle_DHA
O1 H1 N1 . 0.843(18) 1.79(2) 2.575(3) 153(4)
C16 H16B O1 1_455 0.97 2.53 3.491(4) 172.0

loop_
_geom_torsion_atom_site_label_1
_geom_torsion_atom_site_label_2
_geom_torsion_atom_site_label_3
_geom_torsion_atom_site_label_4
_geom_torsion
N2 C13 C14 C15 179.7(3)
C12 C13 C14 C15 -0.4(4)
N2 C13 C12 C11 -179.3(3)
C14 C13 C12 C11 0.8(4)
C14 C13 N2 C18 5.4(4)
C12 C13 N2 C18 -174.5(3)
C14 C13 N2 C16 -170.3(3)
C12 C13 N2 C16 9.8(4)
C13 C14 C15 O1 -179.5(2)
C13 C14 C15 C10 0.4(4)
C11 C10 C15 O1 179.1(3)
C9 C10 C15 O1 -4.5(4)
C11 C10 C15 C14 -0.8(4)
C9 C10 C15 C14 175.6(3)
C13 C12 C11 C10 -1.2(4)
C15 C10 C11 C12 1.2(4)
C9 C10 C11 C12 -175.2(3)
C5 N1 C9 C10 -169.8(2)
C11 C10 C9 N1 176.0(3)
C15 C10 C9 N1 -0.2(4)
C9 N1 C5 C4 33.2(4)
C9 N1 C5 C6 -151.9(3)
C13 N2 C16 C17 -95.4(3)
C18 N2 C16 C17 88.7(3)
C1 O3 C2 C3 -5.4(5)
C1 O3 C2 C7 175.1(3)
C6 C7 C2 O3 179.7(3)
C6 C7 C2 C3 0.1(5)
C6 C5 C4 C3 1.3(4)
N1 C5 C4 C3 176.3(3)
C8 O2 C6 C7 1.1(4)
C8 O2 C6 C5 178.9(3)
C2 C7 C6 O2 177.3(3)
C2 C7 C6 C5 -0.4(5)
C4 C5 C6 O2 -178.1(3)
N1 C5 C6 O2 6.6(4)
C4 C5 C6 C7 -0.2(4)
N1 C5 C6 C7 -175.5(3)
O3 C2 C3 C4 -178.6(3)
C7 C2 C3 C4 0.9(5)
C5 C4 C3 C2 -1.6(5)
C13 N2 C18 C19 -86.8(3)
C16 N2 C18 C19 89.1(3)

loop_
_cod_related_entry_id
_cod_related_entry_database
_cod_related_entry_code
1 ChemSpider 22931378
